data_4079633
loop_
_publ_author_name
'Hill, Anthony F.'
'McQueen, Caitlin M. A.'

_publ_section_title
;
 Dihydroperimidine-Derived N-Heterocyclic Pincer Carbene Complexes via
 Double C--H Activation
;
_journal_issue 23
_journal_name_full Organometallics
_journal_page_first 8051
_journal_paper_doi 10.1021/om300897w
_journal_volume 31
_journal_year 2012
_chemical_compound_source local
_chemical_formula_moiety 'C38 H55 Cl1 F2 Ir1 N2 O3 P3'
_chemical_formula_sum 'C38 H55 Cl F2 Ir N2 O3 P3'
_chemical_formula_weight 946.46
_space_group_IT_number 15
_symmetry_cell_setting monoclinic
_symmetry_space_group_name_Hall '-C 2yc'
_symmetry_space_group_name_H-M 'C 1 2/c 1'
_atom_sites_solution_hydrogens difmap
_atom_sites_solution_primary direct
_cell_angle_alpha 90
_cell_angle_beta 107.8580(8)
_cell_angle_gamma 90
_cell_formula_units_Z 8
_cell_length_a 18.8327(2)
_cell_length_b 20.8326(3)
_cell_length_c 24.1535(3)
_cell_measurement_reflns_used 232574
_cell_measurement_temperature 200
_cell_measurement_theta_max 25
_cell_measurement_theta_min 2.55
_cell_volume 9019.7(2)
_computing_cell_refinement 'DENZO/SCALEPACK (Otwinowski & Minor, 1997)'
_computing_data_collection 'COLLECT (Nonius, 2001).'
_computing_data_reduction 'DENZO/SCALEPACK (Otwinowski & Minor, 1997)'
_computing_molecular_graphics 'ORTEP-3 for Windows v. 2.01'
_computing_publication_material 'CRYSTALS (Betteridge et al., 2003)'
_computing_structure_refinement 'CRYSTALS (Betteridge et al., 2003)'
_computing_structure_solution 'SIR92 (Altomare et al., 1994)'
_diffrn_ambient_temperature 200
_diffrn_measured_fraction_theta_full 0.998
_diffrn_measured_fraction_theta_max 0.998
_diffrn_measurement_device Area
_diffrn_measurement_device_type 'Nonius KappaCCD'
_diffrn_measurement_method \w
_diffrn_radiation_monochromator graphite
_diffrn_radiation_type 'Mo K\a'
_diffrn_radiation_wavelength 0.71073
_diffrn_reflns_av_R_equivalents 0.059
_diffrn_reflns_limit_h_max 21
_diffrn_reflns_limit_h_min -22
_diffrn_reflns_limit_k_max 24
_diffrn_reflns_limit_k_min 0
_diffrn_reflns_limit_l_max 28
_diffrn_reflns_limit_l_min 0
_diffrn_reflns_number 7958
_diffrn_reflns_theta_full 25.025
_diffrn_reflns_theta_max 25.025
_diffrn_reflns_theta_min 2.573
_diffrn_standards_number 0
_exptl_absorpt_coefficient_mu 3.168
_exptl_absorpt_correction_T_max 0.594
_exptl_absorpt_correction_T_min 0.475
_exptl_absorpt_correction_type integration
_exptl_absorpt_process_details
;
Gaussian integration (Coppens, 1970)
;
_exptl_crystal_colour orange
_exptl_crystal_density_diffrn 1.394
_exptl_crystal_density_method 'not measured'
_exptl_crystal_description block
_exptl_crystal_F_000 3824
_exptl_crystal_size_max 0.360
_exptl_crystal_size_mid 0.250
_exptl_crystal_size_min 0.190
_platon_squeeze_details
;
;
_refine_diff_density_max 0.68
_refine_diff_density_min -1.27
_refine_ls_extinction_method None
_refine_ls_goodness_of_fit_ref 1.0085
_refine_ls_hydrogen_treatment mixed
_refine_ls_matrix_type full
_refine_ls_number_parameters 454
_refine_ls_number_reflns 7958
_refine_ls_number_restraints 0
_refine_ls_R_factor_all 0.0416
_refine_ls_R_factor_gt 0.0323
_refine_ls_shift/su_max 0.0014525
_refine_ls_shift/su_mean 0.0000237
_refine_ls_structure_factor_coef Fsqd
_refine_ls_weighting_details
;
 Method= Modified Sheldrick 
 w=1/[\s^2^(F^2^) + ( 0.05P)^2^ +31.88P] 
 ,where P=(max(Fo^2^,0) + 2Fc^2^)/3 
;
_refine_ls_weighting_scheme calc
_refine_ls_wR_factor_all 0.0896
_refine_ls_wR_factor_gt 0.0847
_refine_ls_wR_factor_ref 0.0896
_reflns_limit_h_max 21
_reflns_limit_h_min -22
_reflns_limit_k_max 24
_reflns_limit_k_min 0
_reflns_limit_l_max 28
_reflns_limit_l_min 0
_reflns_number_gt 6733
_reflns_number_total 7958
_reflns_threshold_expression I>2.0\s(I)
_oxford_diffrn_Wilson_B_factor 3.03
_oxford_diffrn_Wilson_scale 208.62
_oxford_refine_ls_r_factor_ref 0.0416
_oxford_refine_ls_scale 0.10533(3)
_oxford_reflns_number_all 7958
_oxford_reflns_threshold_expression_ref I>-10.0\s(I)
_cod_data_source_file om300897w_si_006.cif
_cod_data_source_block 1
_cod_depositor_comments
;
The following automatic conversions were performed:

'_symmetry_cell_setting' value 'Monoclinic' changed to 'monoclinic'
according to /home/saulius/struct/CIF-dictionaries/cif_core.dic
dictionary named 'cif_core.dic' version 2.4.2 from
2011-04-26.

'_atom_sites_solution_primary' value 'Direct' changed to
'direct' according to
/home/saulius/struct/CIF-dictionaries/cif_core.dic dictionary named
'cif_core.dic' version 2.4.2 from 2011-04-26.

Automatic conversion script
Id: cif_fix_values 1891 2012-01-12 08:04:46Z andrius 
;
_cod_original_sg_symbol_H-M 'C 1 2/c 1 '
_cod_original_formula_sum 'C38 H55 Cl1 F2 Ir1 N2 O3 P3'
_cod_database_code 4079633

loop_
_symmetry_equiv_pos_as_xyz
x,y,z
-x,-y,-z
x+1/2,y+1/2,z
-x+1/2,-y+1/2,-z
-x,y,-z+1/2
x,-y,z+1/2
-x+1/2,y+1/2,-z+1/2
x+1/2,-y+1/2,z+1/2

loop_
_atom_site_label
_atom_site_type_symbol
_atom_site_fract_x
_atom_site_fract_y
_atom_site_fract_z
_atom_site_U_iso_or_equiv
_atom_site_occupancy
_atom_site_adp_type
_atom_site_refinement_flags_posn
Ir1 Ir 0.191126(9) 0.593880(8) 0.415316(7) 0.0370 1.0000 Uani .
Cl1 Cl 0.19927(7) 0.71200(6) 0.41333(5) 0.0531 1.0000 Uani .
F1 F 0.4141(4) 0.4032(3) 0.2324(3) 0.1624 1.0000 Uani .
F2 F 0.4012(5) 0.4954(3) 0.1815(3) 0.1989 1.0000 Uani .
N1 N 0.35123(19) 0.58004(17) 0.41784(14) 0.0376 1.0000 Uani .
N2 N 0.3396(2) 0.60341(17) 0.50817(15) 0.0377 1.0000 Uani .
O1 O 0.0232(2) 0.5876(2) 0.35986(17) 0.0715 1.0000 Uani .
O2 O 0.2950(5) 0.4367(5) 0.1749(3) 0.1952 1.0000 Uani .
O3 O 0.3618(3) 0.4932(4) 0.2665(2) 0.1606 1.0000 Uani .
P1 P 0.21800(7) 0.58101(6) 0.32884(5) 0.0391 1.0000 Uani .
P2 P 0.19564(7) 0.60211(6) 0.51206(5) 0.0389 1.0000 Uani .
P3 P 0.36092(10) 0.46124(9) 0.21642(6) 0.0724 1.0000 Uani .
C1 C 0.3065(2) 0.5921(2) 0.45124(18) 0.0371 1.0000 Uani .
C2 C 0.4304(2) 0.5766(2) 0.43975(18) 0.0383 1.0000 Uani .
C3 C 0.4734(3) 0.5613(2) 0.4051(2) 0.0457 1.0000 Uani .
C4 C 0.5519(3) 0.5605(3) 0.4299(2) 0.0518 1.0000 Uani .
C5 C 0.5851(3) 0.5750(2) 0.4868(2) 0.0499 1.0000 Uani .
C6 C 0.5415(3) 0.5903(2) 0.5236(2) 0.0435 1.0000 Uani .
C7 C 0.5734(3) 0.6050(2) 0.5830(2) 0.0524 1.0000 Uani .
C8 C 0.5280(3) 0.6189(3) 0.6166(2) 0.0551 1.0000 Uani .
C9 C 0.4507(3) 0.6198(2) 0.59313(19) 0.0478 1.0000 Uani .
C10 C 0.4183(2) 0.6049(2) 0.53519(19) 0.0393 1.0000 Uani .
C11 C 0.4632(2) 0.59043(19) 0.49939(19) 0.0380 1.0000 Uani .
C21 C 0.3201(2) 0.5732(3) 0.35444(18) 0.0469 1.0000 Uani .
C22 C 0.2940(2) 0.6214(2) 0.54588(18) 0.0440 1.0000 Uani .
C31 C 0.2019(3) 0.6515(2) 0.28145(19) 0.0456 1.0000 Uani .
C32 C 0.2272(3) 0.6439(2) 0.2276(2) 0.0511 1.0000 Uani .
C33 C 0.2248(4) 0.7090(3) 0.1981(3) 0.0718 1.0000 Uani .
C34 C 0.1475(4) 0.7392(3) 0.1824(3) 0.0894 1.0000 Uani .
C35 C 0.1206(4) 0.7448(3) 0.2351(3) 0.0824 1.0000 Uani .
C36 C 0.1226(3) 0.6794(3) 0.2649(2) 0.0589 1.0000 Uani .
C41 C 0.1887(3) 0.5086(2) 0.28493(19) 0.0454 1.0000 Uani .
C42 C 0.2087(3) 0.4469(2) 0.3216(2) 0.0667 1.0000 Uani .
C43 C 0.1892(4) 0.3873(3) 0.2821(3) 0.0858 1.0000 Uani .
C44 C 0.1075(4) 0.3871(3) 0.2469(3) 0.0816 1.0000 Uani .
C45 C 0.0874(4) 0.4477(3) 0.2115(3) 0.0728 1.0000 Uani .
C46 C 0.1060(3) 0.5080(2) 0.2498(2) 0.0559 1.0000 Uani .
C51 C 0.1470(3) 0.6698(2) 0.53353(19) 0.0452 1.0000 Uani .
C52 C 0.0649(3) 0.6762(3) 0.4976(2) 0.0583 1.0000 Uani .
C53 C 0.0312(3) 0.7371(3) 0.5134(3) 0.0685 1.0000 Uani .
C54 C 0.0410(4) 0.7403(3) 0.5782(3) 0.0744 1.0000 Uani .
C55 C 0.1225(3) 0.7346(3) 0.6137(2) 0.0655 1.0000 Uani .
C56 C 0.1569(3) 0.6725(3) 0.5993(2) 0.0544 1.0000 Uani .
C61 C 0.1829(2) 0.5293(2) 0.55024(18) 0.0401 1.0000 Uani .
C62 C 0.1024(3) 0.5055(2) 0.5327(2) 0.0492 1.0000 Uani .
C63 C 0.0961(3) 0.4462(3) 0.5669(2) 0.0574 1.0000 Uani .
C64 C 0.1476(3) 0.3933(3) 0.5593(3) 0.0641 1.0000 Uani .
C65 C 0.2276(3) 0.4163(2) 0.5774(2) 0.0593 1.0000 Uani .
C66 C 0.2352(3) 0.4757(2) 0.5432(2) 0.0508 1.0000 Uani .
C70 C 0.0857(3) 0.5909(2) 0.3811(2) 0.0495 1.0000 Uani .
H1 H 0.192(2) 0.519(2) 0.4214(18) 0.0500 1.0000 Uiso .
H31 H 0.4513 0.5515 0.3660 0.0532 1.0000 Uiso R
H41 H 0.5809 0.5493 0.4067 0.0631 1.0000 Uiso R
H51 H 0.6374 0.5747 0.5021 0.0591 1.0000 Uiso R
H71 H 0.6248 0.6033 0.5998 0.0640 1.0000 Uiso R
H81 H 0.5498 0.6282 0.6561 0.0639 1.0000 Uiso R
H91 H 0.4217 0.6307 0.6160 0.0571 1.0000 Uiso R
H211 H 0.3414 0.6060 0.3368 0.0551 1.0000 Uiso R
H212 H 0.3332 0.5304 0.3442 0.0550 1.0000 Uiso R
H221 H 0.3119 0.5986 0.5825 0.0520 1.0000 Uiso R
H222 H 0.2979 0.6676 0.5523 0.0521 1.0000 Uiso R
H311 H 0.2332 0.6856 0.3051 0.0541 1.0000 Uiso R
H321 H 0.1919 0.6142 0.2010 0.0601 1.0000 Uiso R
H322 H 0.2769 0.6262 0.2377 0.0601 1.0000 Uiso R
H331 H 0.2575 0.7377 0.2257 0.0881 1.0000 Uiso R
H332 H 0.2401 0.7046 0.1635 0.0881 1.0000 Uiso R
H341 H 0.1123 0.7106 0.1558 0.1041 1.0000 Uiso R
H342 H 0.1462 0.7810 0.1653 0.1040 1.0000 Uiso R
H351 H 0.0699 0.7613 0.2235 0.0969 1.0000 Uiso R
H352 H 0.1533 0.7743 0.2619 0.0969 1.0000 Uiso R
H361 H 0.1063 0.6837 0.2983 0.0711 1.0000 Uiso R
H362 H 0.0903 0.6499 0.2369 0.0710 1.0000 Uiso R
H411 H 0.2172 0.5077 0.2571 0.0540 1.0000 Uiso R
H421 H 0.2627 0.4479 0.3420 0.0810 1.0000 Uiso R
H422 H 0.1818 0.4455 0.3498 0.0810 1.0000 Uiso R
H431 H 0.2006 0.3494 0.3058 0.1060 1.0000 Uiso R
H432 H 0.2185 0.3890 0.2553 0.1061 1.0000 Uiso R
H441 H 0.0774 0.3849 0.2737 0.0960 1.0000 Uiso R
H442 H 0.0957 0.3501 0.2218 0.0960 1.0000 Uiso R
H451 H 0.1169 0.4493 0.1842 0.0871 1.0000 Uiso R
H452 H 0.0347 0.4488 0.1896 0.0870 1.0000 Uiso R
H461 H 0.0953 0.5464 0.2249 0.0680 1.0000 Uiso R
H462 H 0.0758 0.5084 0.2757 0.0680 1.0000 Uiso R
H511 H 0.1716 0.7089 0.5257 0.0520 1.0000 Uiso R
H521 H 0.0383 0.6397 0.5058 0.0680 1.0000 Uiso R
H522 H 0.0612 0.6765 0.4569 0.0680 1.0000 Uiso R
H531 H -0.0202 0.7407 0.4903 0.0851 1.0000 Uiso R
H532 H 0.0598 0.7731 0.5042 0.0851 1.0000 Uiso R
H541 H 0.0146 0.7039 0.5877 0.0922 1.0000 Uiso R
H542 H 0.0211 0.7801 0.5879 0.0922 1.0000 Uiso R
H551 H 0.1296 0.7367 0.6546 0.0781 1.0000 Uiso R
H552 H 0.1500 0.7703 0.6023 0.0780 1.0000 Uiso R
H561 H 0.1316 0.6355 0.6089 0.0640 1.0000 Uiso R
H562 H 0.2098 0.6700 0.6208 0.0639 1.0000 Uiso R
H611 H 0.1967 0.5400 0.5923 0.0481 1.0000 Uiso R
H621 H 0.0857 0.4953 0.4915 0.0590 1.0000 Uiso R
H622 H 0.0714 0.5396 0.5406 0.0590 1.0000 Uiso R
H631 H 0.1109 0.4587 0.6083 0.0690 1.0000 Uiso R
H632 H 0.0448 0.4315 0.5554 0.0690 1.0000 Uiso R
H641 H 0.1328 0.3822 0.5186 0.0791 1.0000 Uiso R
H642 H 0.1432 0.3566 0.5827 0.0791 1.0000 Uiso R
H651 H 0.2591 0.3819 0.5703 0.0701 1.0000 Uiso R
H652 H 0.2428 0.4276 0.6185 0.0700 1.0000 Uiso R
H661 H 0.2860 0.4911 0.5558 0.0601 1.0000 Uiso R
H662 H 0.2217 0.4645 0.5020 0.0599 1.0000 Uiso R

loop_
_atom_site_aniso_label
_atom_site_aniso_U_11
_atom_site_aniso_U_22
_atom_site_aniso_U_33
_atom_site_aniso_U_23
_atom_site_aniso_U_13
_atom_site_aniso_U_12
Ir1 0.03714(11) 0.04486(12) 0.02926(10) -0.00241(7) 0.01070(7) -0.00287(7)
Cl1 0.0696(8) 0.0474(7) 0.0460(6) -0.0054(5) 0.0230(6) -0.0088(6)
F1 0.196(7) 0.129(5) 0.167(6) 0.030(4) 0.063(5) 0.070(4)
F2 0.326(10) 0.160(5) 0.182(6) 0.024(5) 0.184(7) -0.019(6)
N1 0.0373(19) 0.048(2) 0.0272(17) -0.0029(15) 0.0089(15) -0.0018(16)
N2 0.040(2) 0.046(2) 0.0287(18) -0.0019(15) 0.0121(15) -0.0057(16)
O1 0.039(2) 0.120(4) 0.052(2) -0.012(2) 0.0097(18) -0.006(2)
O2 0.185(7) 0.259(9) 0.083(4) -0.003(5) -0.045(4) -0.074(7)
O3 0.114(4) 0.277(9) 0.095(4) -0.105(5) 0.039(3) 0.007(5)
P1 0.0410(6) 0.0482(7) 0.0276(5) -0.0024(5) 0.0099(5) 0.0000(5)
P2 0.0414(6) 0.0464(7) 0.0313(6) -0.0033(5) 0.0145(5) -0.0040(5)
P3 0.0818(11) 0.0925(12) 0.0411(7) -0.0042(7) 0.0162(7) 0.0069(9)
C1 0.038(2) 0.044(2) 0.028(2) -0.0015(17) 0.0098(18) -0.0040(19)
C2 0.037(2) 0.039(2) 0.038(2) -0.0008(18) 0.0113(19) -0.0024(18)
C3 0.047(3) 0.053(3) 0.038(2) -0.002(2) 0.015(2) -0.001(2)
C4 0.046(3) 0.061(3) 0.053(3) -0.001(2) 0.023(2) 0.005(2)
C5 0.038(3) 0.057(3) 0.051(3) 0.000(2) 0.010(2) -0.001(2)
C6 0.042(3) 0.043(3) 0.045(3) -0.0014(19) 0.012(2) 0.002(2)
C7 0.042(3) 0.059(3) 0.048(3) -0.004(2) 0.001(2) 0.000(2)
C8 0.056(3) 0.066(3) 0.037(3) -0.006(2) 0.004(2) -0.011(3)
C9 0.048(3) 0.058(3) 0.034(2) -0.004(2) 0.008(2) -0.007(2)
C10 0.042(2) 0.038(2) 0.036(2) -0.0010(18) 0.0101(19) -0.0058(19)
C11 0.040(2) 0.037(2) 0.036(2) 0.0013(17) 0.0094(19) -0.0023(18)
C21 0.040(2) 0.070(3) 0.032(2) -0.006(2) 0.0135(19) -0.001(2)
C22 0.045(3) 0.056(3) 0.033(2) -0.004(2) 0.0153(19) -0.008(2)
C31 0.055(3) 0.049(3) 0.034(2) 0.0003(19) 0.016(2) -0.001(2)
C32 0.062(3) 0.058(3) 0.035(2) 0.002(2) 0.017(2) -0.001(2)
C33 0.104(5) 0.064(4) 0.059(3) 0.014(3) 0.043(3) 0.001(3)
C34 0.136(6) 0.067(4) 0.076(4) 0.033(3) 0.048(4) 0.029(4)
C35 0.113(5) 0.063(4) 0.078(4) 0.018(3) 0.039(4) 0.029(4)
C36 0.066(3) 0.061(3) 0.051(3) 0.004(2) 0.020(3) 0.013(3)
C41 0.047(3) 0.051(3) 0.037(2) -0.004(2) 0.011(2) 0.002(2)
C42 0.074(4) 0.052(3) 0.064(3) 0.001(3) 0.006(3) 0.012(3)
C43 0.112(6) 0.047(3) 0.097(5) -0.008(3) 0.030(4) 0.015(4)
C44 0.094(5) 0.059(4) 0.096(5) -0.032(3) 0.036(4) -0.018(3)
C45 0.071(4) 0.065(4) 0.070(4) -0.021(3) 0.003(3) -0.011(3)
C46 0.049(3) 0.055(3) 0.056(3) -0.011(2) 0.005(2) 0.001(2)
C51 0.054(3) 0.045(3) 0.042(2) -0.006(2) 0.024(2) -0.007(2)
C52 0.059(3) 0.053(3) 0.063(3) -0.004(2) 0.018(3) 0.006(3)
C53 0.069(4) 0.056(3) 0.086(4) -0.004(3) 0.031(3) 0.009(3)
C54 0.087(4) 0.057(3) 0.100(5) -0.011(3) 0.059(4) 0.001(3)
C55 0.088(4) 0.064(3) 0.060(3) -0.016(3) 0.044(3) -0.011(3)
C56 0.062(3) 0.064(3) 0.045(3) -0.007(2) 0.028(2) -0.004(3)
C61 0.039(2) 0.048(3) 0.035(2) 0.0018(19) 0.0142(18) 0.000(2)
C62 0.047(3) 0.054(3) 0.049(3) 0.003(2) 0.018(2) -0.002(2)
C63 0.054(3) 0.063(3) 0.057(3) 0.003(2) 0.019(2) -0.013(3)
C64 0.082(4) 0.051(3) 0.059(3) 0.004(2) 0.022(3) -0.005(3)
C65 0.071(4) 0.053(3) 0.058(3) 0.008(2) 0.025(3) 0.012(3)
C66 0.050(3) 0.060(3) 0.045(3) 0.006(2) 0.019(2) 0.009(2)
C70 0.047(3) 0.066(3) 0.036(2) -0.005(2) 0.014(2) -0.005(2)

loop_
_atom_type_symbol
_atom_type_scat_dispersion_real
_atom_type_scat_dispersion_imag
_atom_type_scat_Cromer_Mann_a1
_atom_type_scat_Cromer_Mann_b1
_atom_type_scat_Cromer_Mann_a2
_atom_type_scat_Cromer_Mann_b2
_atom_type_scat_Cromer_Mann_a3
_atom_type_scat_Cromer_Mann_b3
_atom_type_scat_Cromer_Mann_a4
_atom_type_scat_Cromer_Mann_b4
_atom_type_scat_Cromer_Mann_c
_atom_type_scat_source
C 0.0033 0.0016 2.3100 20.8439 1.0200 10.2075 1.5886 0.5687 0.8650 51.6512 0.2156 'International Tables Vol C 4.2.6.8 and 6.1.1.4'
H 0.0000 0.0000 0.4930 10.5109 0.3229 26.1257 0.1402 3.1424 0.0408 57.7998 0.0030 'International Tables Vol C 4.2.6.8 and 6.1.1.4'
Cl 0.1484 0.1585 11.4604 0.0104 7.1964 1.1662 6.2556 18.5194 1.6455 47.7784 -9.5574 'International Tables Vol C 4.2.6.8 and 6.1.1.4'
F 0.0171 0.0103 3.5392 10.2825 2.6412 4.2944 1.5170 0.2615 1.0243 26.1476 0.2776 'International Tables Vol C 4.2.6.8 and 6.1.1.4'
Ir -1.4442 7.9887 27.3049 1.5928 16.7296 8.8655 15.6115 0.4179 5.8338 45.0011 11.4722 'International Tables Vol C 4.2.6.8 and 6.1.1.4'
N 0.0061 0.0033 12.2126 0.0057 3.1322 9.8933 2.0125 28.9975 1.1663 0.5826 -11.5290 'International Tables Vol C 4.2.6.8 and 6.1.1.4'
O 0.0106 0.0060 3.0485 13.2771 2.2868 5.7011 1.5463 0.3239 0.8670 32.9089 0.2508 'International Tables Vol C 4.2.6.8 and 6.1.1.4'
P 0.1023 0.0942 6.4345 1.9067 4.1791 27.1570 1.7800 0.5260 1.4908 68.1645 1.1149 'International Tables Vol C 4.2.6.8 and 6.1.1.4'

loop_
_exptl_crystal_face_index_h
_exptl_crystal_face_index_k
_exptl_crystal_face_index_l
_exptl_crystal_face_perp_dist
0 1 0 0.120
0 -1 0 0.130
6 0 -1 0.123
-2 0 3 0.065
-3 0 1 0.115
-1 0 -2 0.153
4 0 -5 0.120
1 3 2 0.122
-1 3 -2 0.099
1 -4 2 0.112
-1 -4 -2 0.161
5 -4 -1 0.102
-3 -3 1 0.105
-7 -8 9 0.063

loop_
_geom_angle_atom_site_label_1
_geom_angle_atom_site_label_2
_geom_angle_atom_site_label_3
_geom_angle
_geom_angle_publ_flag
Cl1 Ir1 P1 93.78(4) yes
Cl1 Ir1 P2 87.85(4) yes
P1 Ir1 P2 165.74(4) yes
Cl1 Ir1 C1 87.87(12) yes
P1 Ir1 C1 83.37(12) yes
P2 Ir1 C1 82.53(12) yes
Cl1 Ir1 C70 94.99(15) yes
P1 Ir1 C70 95.29(15) yes
P2 Ir1 C70 98.68(15) yes
C1 Ir1 C70 176.92(19) yes
Cl1 Ir1 H1 174.8(15) no
P1 Ir1 H1 88.2(15) no
P2 Ir1 H1 89.0(15) no
C1 Ir1 H1 87.6(15) no
C70 Ir1 H1 89.6(15) no
C1 N1 C2 124.0(3) yes
C1 N1 C21 121.1(4) yes
C2 N1 C21 114.8(3) yes
C1 N2 C10 124.3(4) yes
C1 N2 C22 120.0(4) yes
C10 N2 C22 115.5(3) yes
Ir1 P1 C21 101.70(14) yes
Ir1 P1 C31 115.62(15) yes
C21 P1 C31 103.7(2) yes
Ir1 P1 C41 120.60(16) yes
C21 P1 C41 102.7(2) yes
C31 P1 C41 109.7(2) yes
Ir1 P2 C22 100.70(14) yes
Ir1 P2 C51 118.23(15) yes
C22 P2 C51 103.3(2) yes
Ir1 P2 C61 118.49(15) yes
C22 P2 C61 103.2(2) yes
C51 P2 C61 109.9(2) yes
F1 P3 F2 96.5(4) yes
F1 P3 O2 104.6(5) yes
F2 P3 O2 105.0(5) yes
F1 P3 O3 109.1(4) yes
F2 P3 O3 113.5(5) yes
O2 P3 O3 124.3(5) yes
Ir1 C1 N1 121.0(3) yes
Ir1 C1 N2 121.4(3) yes
N1 C1 N2 117.6(4) yes
N1 C2 C3 122.2(4) yes
N1 C2 C11 116.7(4) yes
C3 C2 C11 121.0(4) yes
C2 C3 C4 118.8(4) yes
C2 C3 H31 120.5 no
C4 C3 H31 120.7 no
C3 C4 C5 121.5(4) yes
C3 C4 H41 118.8 no
C5 C4 H41 119.7 no
C4 C5 C6 120.6(4) yes
C4 C5 H51 119.7 no
C6 C5 H51 119.7 no
C5 C6 C7 122.6(4) yes
C5 C6 C11 118.3(4) yes
C7 C6 C11 119.1(4) yes
C6 C7 C8 119.8(5) yes
C6 C7 H71 119.9 no
C8 C7 H71 120.2 no
C7 C8 C9 121.6(4) yes
C7 C8 H81 119.2 no
C9 C8 H81 119.2 no
C8 C9 C10 119.5(5) yes
C8 C9 H91 120.1 no
C10 C9 H91 120.3 no
N2 C10 C9 123.0(4) yes
N2 C10 C11 116.6(4) yes
C9 C10 C11 120.4(4) yes
C10 C11 C2 120.7(4) yes
C10 C11 C6 119.5(4) yes
C2 C11 C6 119.8(4) yes
N1 C21 P1 112.6(3) yes
N1 C21 H211 108.0 no
P1 C21 H211 109.0 no
N1 C21 H212 107.6 no
P1 C21 H212 108.3 no
H211 C21 H212 111.5 no
N2 C22 P2 111.7(3) yes
N2 C22 H221 109.6 no
P2 C22 H221 108.8 no
N2 C22 H222 108.6 no
P2 C22 H222 107.7 no
H221 C22 H222 110.4 no
P1 C31 C32 114.6(3) yes
P1 C31 C36 115.3(3) yes
C32 C31 C36 110.5(4) yes
P1 C31 H311 105.1 no
C32 C31 H311 106.3 no
C36 C31 H311 103.8 no
C31 C32 C33 109.5(4) yes
C31 C32 H321 107.2 no
C33 C32 H321 109.6 no
C31 C32 H322 110.8 no
C33 C32 H322 110.3 no
H321 C32 H322 109.5 no
C32 C33 C34 111.9(5) yes
C32 C33 H331 108.0 no
C34 C33 H331 106.0 no
C32 C33 H332 110.0 no
C34 C33 H332 109.8 no
H331 C33 H332 111.1 no
C33 C34 C35 111.3(5) yes
C33 C34 H341 108.6 no
C35 C34 H341 105.5 no
C33 C34 H342 112.2 no
C35 C34 H342 108.6 no
H341 C34 H342 110.5 no
C34 C35 C36 111.1(5) yes
C34 C35 H351 109.8 no
C36 C35 H351 109.1 no
C34 C35 H352 107.9 no
C36 C35 H352 109.3 no
H351 C35 H352 109.6 no
C31 C36 C35 109.8(5) yes
C31 C36 H361 110.9 no
C35 C36 H361 110.3 no
C31 C36 H362 106.9 no
C35 C36 H362 108.2 no
H361 C36 H362 110.6 no
P1 C41 C42 112.2(3) yes
P1 C41 C46 113.8(3) yes
C42 C41 C46 109.9(4) yes
P1 C41 H411 106.4 no
C42 C41 H411 106.9 no
C46 C41 H411 107.3 no
C41 C42 C43 110.3(5) yes
C41 C42 H421 107.7 no
C43 C42 H421 110.0 no
C41 C42 H422 109.9 no
C43 C42 H422 109.6 no
H421 C42 H422 109.4 no
C42 C43 C44 111.1(5) yes
C42 C43 H431 109.1 no
C44 C43 H431 109.7 no
C42 C43 H432 107.9 no
C44 C43 H432 108.3 no
H431 C43 H432 110.8 no
C43 C44 C45 110.5(5) yes
C43 C44 H441 108.9 no
C45 C44 H441 108.5 no
C43 C44 H442 110.9 no
C45 C44 H442 110.0 no
H441 C44 H442 108.0 no
C44 C45 C46 111.8(5) yes
C44 C45 H451 108.3 no
C46 C45 H451 107.8 no
C44 C45 H452 111.4 no
C46 C45 H452 108.4 no
H451 C45 H452 109.0 no
C45 C46 C41 110.2(4) yes
C45 C46 H461 109.4 no
C41 C46 H461 108.4 no
C45 C46 H462 109.1 no
C41 C46 H462 110.0 no
H461 C46 H462 109.7 no
P2 C51 C52 114.2(3) yes
P2 C51 C56 113.9(3) yes
C52 C51 C56 111.3(4) yes
P2 C51 H511 105.9 no
C52 C51 H511 105.9 no
C56 C51 H511 104.7 no
C51 C52 C53 110.9(4) yes
C51 C52 H521 108.3 no
C53 C52 H521 108.8 no
C51 C52 H522 108.9 no
C53 C52 H522 110.3 no
H521 C52 H522 109.6 no
C52 C53 C54 111.6(5) yes
C52 C53 H531 110.1 no
C54 C53 H531 112.2 no
C52 C53 H532 106.1 no
C54 C53 H532 107.2 no
H531 C53 H532 109.4 no
C53 C54 C55 111.2(5) yes
C53 C54 H541 107.3 no
C55 C54 H541 107.9 no
C53 C54 H542 110.7 no
C55 C54 H542 109.3 no
H541 C54 H542 110.3 no
C54 C55 C56 111.3(5) yes
C54 C55 H551 112.2 no
C56 C55 H551 109.7 no
C54 C55 H552 107.9 no
C56 C55 H552 106.0 no
H551 C55 H552 109.4 no
C51 C56 C55 109.7(4) yes
C51 C56 H561 107.7 no
C55 C56 H561 110.0 no
C51 C56 H562 109.2 no
C55 C56 H562 111.0 no
H561 C56 H562 109.2 no
P2 C61 C62 113.7(3) yes
P2 C61 C66 111.1(3) yes
C62 C61 C66 110.4(4) yes
P2 C61 H611 107.3 no
C62 C61 H611 106.4 no
C66 C61 H611 107.5 no
C61 C62 C63 110.6(4) yes
C61 C62 H621 109.8 no
C63 C62 H621 109.1 no
C61 C62 H622 108.1 no
C63 C62 H622 109.7 no
H621 C62 H622 109.6 no
C62 C63 C64 111.6(4) yes
C62 C63 H631 106.9 no
C64 C63 H631 108.8 no
C62 C63 H632 109.9 no
C64 C63 H632 110.9 no
H631 C63 H632 108.7 no
C63 C64 C65 110.7(4) yes
C63 C64 H641 107.6 no
C65 C64 H641 108.8 no
C63 C64 H642 109.2 no
C65 C64 H642 109.7 no
H641 C64 H642 110.8 no
C64 C65 C66 110.6(4) yes
C64 C65 H651 108.7 no
C66 C65 H651 109.8 no
C64 C65 H652 109.0 no
C66 C65 H652 108.2 no
H651 C65 H652 110.6 no
C61 C66 C65 111.3(4) yes
C61 C66 H661 109.4 no
C65 C66 H661 110.3 no
C61 C66 H662 108.3 no
C65 C66 H662 108.7 no
H661 C66 H662 108.8 no
Ir1 C70 O1 178.0(4) yes

loop_
_geom_bond_atom_site_label_1
_geom_bond_atom_site_label_2
_geom_bond_distance
_geom_bond_publ_flag
Ir1 Cl1 2.4670(12) yes
Ir1 P1 2.3107(11) yes
Ir1 P2 2.3184(11) yes
Ir1 C1 2.078(4) yes
Ir1 C70 1.904(5) yes
Ir1 H1 1.56(5) no
F1 P3 1.541(5) yes
F2 P3 1.477(5) yes
N1 C1 1.356(6) yes
N1 C2 1.423(5) yes
N1 C21 1.469(5) yes
N2 C1 1.345(5) yes
N2 C10 1.424(6) yes
N2 C22 1.479(5) yes
O1 C70 1.132(6) yes
O2 P3 1.430(6) yes
O3 P3 1.377(5) yes
P1 C21 1.838(5) yes
P1 C31 1.829(5) yes
P1 C41 1.830(5) yes
P2 C22 1.826(4) yes
P2 C51 1.841(5) yes
P2 C61 1.829(4) yes
C2 C3 1.368(6) yes
C2 C11 1.412(6) yes
C3 C4 1.415(7) yes
C3 H31 0.930 no
C4 C5 1.359(7) yes
C4 H41 0.924 no
C5 C6 1.417(7) yes
C5 H51 0.940 no
C6 C7 1.409(7) yes
C6 C11 1.410(6) yes
C7 C8 1.377(7) yes
C7 H71 0.928 no
C8 C9 1.391(7) yes
C8 H81 0.937 no
C9 C10 1.379(6) yes
C9 H91 0.917 no
C10 C11 1.416(6) yes
C21 H211 0.955 no
C21 H212 0.978 no
C22 H221 0.969 no
C22 H222 0.976 no
C31 C32 1.525(6) yes
C31 C36 1.537(7) yes
C31 H311 0.986 no
C32 C33 1.526(7) yes
C32 H321 0.988 no
C32 H322 0.964 no
C33 C34 1.523(9) yes
C33 H331 0.964 no
C33 H332 0.969 no
C34 C35 1.510(8) yes
C34 H341 0.973 no
C34 H342 0.961 no
C35 C36 1.537(8) yes
C35 H351 0.972 no
C35 H352 0.965 no
C36 H361 0.951 no
C36 H362 0.977 no
C41 C42 1.540(7) yes
C41 C46 1.529(6) yes
C41 H411 0.981 no
C42 C43 1.539(8) yes
C42 H421 0.984 no
C42 H422 0.968 no
C43 C44 1.512(10) yes
C43 H431 0.960 no
C43 H432 0.974 no
C44 C45 1.508(9) yes
C44 H441 0.982 no
C44 H442 0.964 no
C45 C46 1.535(7) yes
C45 H451 0.983 no
C45 H452 0.972 no
C46 H461 0.984 no
C46 H462 0.966 no
C51 C52 1.530(7) yes
C51 C56 1.544(6) yes
C51 H511 0.984 no
C52 C53 1.520(7) yes
C52 H521 0.964 no
C52 H522 0.964 no
C53 C54 1.519(8) yes
C53 H531 0.960 no
C53 H532 0.989 no
C54 C55 1.516(8) yes
C54 H541 0.974 no
C54 H542 0.968 no
C55 C56 1.533(7) yes
C55 H551 0.955 no
C55 H552 0.992 no
C56 H561 0.971 no
C56 H562 0.972 no
C61 C62 1.526(6) yes
C61 C66 1.532(6) yes
C61 H611 0.993 no
C62 C63 1.511(7) yes
C62 H621 0.970 no
C62 H622 0.976 no
C63 C64 1.515(8) yes
C63 H631 0.988 no
C63 H632 0.968 no
C64 C65 1.512(8) yes
C64 H641 0.964 no
C64 H642 0.970 no
C65 C66 1.519(7) yes
C65 H651 0.977 no
C65 H652 0.975 no
C66 H661 0.966 no
C66 H662 0.977 no

loop_
_geom_hbond_atom_site_label_D
_geom_hbond_atom_site_label_H
_geom_hbond_atom_site_label_A
_geom_hbond_site_symmetry_A
_geom_hbond_angle_DHA
_geom_hbond_distance_DH
_geom_hbond_distance_HA
_geom_hbond_distance_DA
_geom_hbond_publ_flag
C21 H212 O3 . 132.2(3) 0.978 2.242 2.988(8) yes
C22 H221 O2 6_565 150.4(2) 0.969 2.460 3.337(8) yes
C61 H611 O2 6_565 144.7(3) 0.993 2.319 3.182(8) yes

loop_
_platon_squeeze_void_nr
_platon_squeeze_void_average_x
_platon_squeeze_void_average_y
_platon_squeeze_void_average_z
_platon_squeeze_void_volume
_platon_squeeze_void_count_electrons
_platon_squeeze_void_content
1 -0.015 0.250 0.235 796 105 ' '
2 -0.010 0.750 0.740 796 105 ' '
3 0.035 0.263 0.860 10 1 ' '
4 0.035 0.737 0.360 10 1 ' '
5 0.465 0.237 0.140 10 1 ' '
6 0.465 0.763 0.640 10 1 ' '
7 0.535 0.237 0.360 10 1 ' '
8 0.535 0.763 0.860 10 1 ' '
9 0.965 0.263 0.640 10 1 ' '
10 0.965 0.737 0.140 10 1 ' '
